data_4502107
loop_
_publ_author_name
'Eccles, Kevin S.'
'Elcoate, Curtis J.'
'Stokes, Stephen P.'
'Maguire, Anita R.'
'Lawrence, Simon E.'

_publ_section_title
;
 Sulfoxides: Potent Co-Crystal Formers
;
_journal_issue 10
_journal_name_full 'Crystal Growth &amp; Design'
_journal_page_first 4243
_journal_paper_doi 10.1021/cg1010192
_journal_volume 10
_journal_year 2010
_chemical_formula_moiety 'C14 H14 O S . C H4 N2 S'
_chemical_formula_sum 'C15 H18 N2 O S2'
_chemical_formula_weight 306.43
_chemical_melting_point 151.0(10)
_space_group_crystal_system monoclinic
_space_group_IT_number 14
_space_group_name_Hall '-P 2ybc'
_space_group_name_H-M_alt 'P 1 21/c 1'
_symmetry_space_group_name_Hall '-P 2ybc'
_symmetry_space_group_name_H-M 'P 1 21/c 1'
_atom_sites_solution_hydrogens geom
_atom_sites_solution_primary direct
_atom_sites_solution_secondary difmap
_audit_creation_method 'APEX2 v2010.1-2'
_cell_angle_alpha 90
_cell_angle_beta 94.9100(10)
_cell_angle_gamma 90
_cell_formula_units_Z 4
_cell_length_a 11.3847(5)
_cell_length_b 8.4235(4)
_cell_length_c 16.5458(8)
_cell_measurement_reflns_used 8011
_cell_measurement_temperature 180.(2)
_cell_measurement_theta_max 26.3594
_cell_measurement_theta_min 2.4710
_cell_volume 1580.90(13)
_computing_cell_refinement 'SAINT V7.68A (Bruker AXS, 2009)'
_computing_data_collection 'Bruker Instrument Service v2009, 7, 0, 0'
_computing_data_reduction 'SAINT V7.68A (Bruker AXS, 2009)'
_computing_molecular_graphics
;
Ortep-3 for Windows (Farrugia, 1997) 
Mercury 2.3 (Macrae et al. 2008)
;
_computing_publication_material 'SHELXL-97; Ortep-3 for Windows; Mercury 2.3'
_computing_structure_refinement 'SHELXL-97 (Sheldrick, 2008)'
_computing_structure_solution 'SHELXS-97 (Sheldrick, 2008)'
_diffrn_ambient_temperature 180.(2)
_diffrn_detector_area_resol_mean 8.3333
_diffrn_measured_fraction_theta_full 0.999
_diffrn_measured_fraction_theta_max 0.999
_diffrn_measurement_device_type 'Bruker APEX II DUO'
_diffrn_measurement_method '\f & \w  scans'
_diffrn_radiation_monochromator graphite
_diffrn_radiation_source 'fine-focus sealed tube'
_diffrn_radiation_type MoK\a
_diffrn_radiation_wavelength 0.71073
_diffrn_reflns_av_R_equivalents 0.0231
_diffrn_reflns_av_sigmaI/netI 0.0155
_diffrn_reflns_limit_h_max 14
_diffrn_reflns_limit_h_min -14
_diffrn_reflns_limit_k_max 10
_diffrn_reflns_limit_k_min -10
_diffrn_reflns_limit_l_max 20
_diffrn_reflns_limit_l_min -20
_diffrn_reflns_number 17921
_diffrn_reflns_theta_full 26.38
_diffrn_reflns_theta_max 26.38
_diffrn_reflns_theta_min 1.80
_exptl_absorpt_coefficient_mu 0.334
_exptl_absorpt_correction_T_max 0.746
_exptl_absorpt_correction_T_min 0.662
_exptl_absorpt_correction_type multi-scan
_exptl_absorpt_process_details 'SADABS V2008/1 (Bruker AXS)'
_exptl_crystal_colour 'clear colourless'
_exptl_crystal_density_diffrn 1.287
_exptl_crystal_density_method 'not measured'
_exptl_crystal_description Rod
_exptl_crystal_F_000 648
_exptl_crystal_size_max 0.47
_exptl_crystal_size_mid 0.18
_exptl_crystal_size_min 0.11
_refine_diff_density_max 0.372
_refine_diff_density_min -0.305
_refine_ls_extinction_method none
_refine_ls_goodness_of_fit_ref 1.032
_refine_ls_hydrogen_treatment mixed
_refine_ls_matrix_type full
_refine_ls_number_parameters 216
_refine_ls_number_reflns 3239
_refine_ls_number_restraints 0
_refine_ls_restrained_S_all 1.032
_refine_ls_R_factor_all 0.0400
_refine_ls_R_factor_gt 0.0324
_refine_ls_shift/su_max 0.001
_refine_ls_shift/su_mean 0.000
_refine_ls_structure_factor_coef Fsqd
_refine_ls_weighting_details 'calc w=1/[\s^2^(Fo^2^)+(0.0363P)^2^+0.8161P] where P=(Fo^2^+2Fc^2^)/3'
_refine_ls_weighting_scheme calc
_refine_ls_wR_factor_gt 0.0805
_refine_ls_wR_factor_ref 0.0868
_reflns_number_gt 2825
_reflns_number_total 3239
_reflns_threshold_expression >2sigma(I)
_cod_data_source_file cg1010192_si_002.cif
_cod_data_source_block Compound_3c
_cod_depositor_comments
;
The following automatic conversions were performed:

'_chemical_melting_point' value '150-152' was changed to '151.0(10)'
- the average value was taken and precision was estimated.

Automatic conversion script
Id: cif_fix_values 1715 2011-07-08 13:25:40Z adriana 
;
_cod_database_code 4502107

loop_
_space_group_symop_operation_xyz
'x, y, z'
'-x, y+1/2, -z+1/2'
'-x, -y, -z'
'x, -y-1/2, z-1/2'

loop_
_atom_site_type_symbol
_atom_site_label
_atom_site_fract_x
_atom_site_fract_y
_atom_site_fract_z
_atom_site_U_iso_or_equiv
_atom_site_adp_type
_atom_site_calc_flag
_atom_site_refinement_flags
_atom_site_occupancy
_atom_site_disorder_assembly
_atom_site_disorder_group
S S1 0.17887(5) 0.65993(6) 0.57409(3) 0.0326(2) Uani d P 0.849(2) A 1
O O2 0.23421(12) 0.62234(16) 0.49652(9) 0.0374(4) Uani d P 0.849(2) A 1
S S1A 0.2496(4) 0.6299(4) 0.5544(2) 0.0410(13) Uani d P 0.151(2) A 2
O O2A 0.1218(8) 0.6303(10) 0.5245(5) 0.052(3) Uani d P 0.151(2) A 2
C C3 0.23621(16) 0.5109(2) 0.64873(10) 0.0461(4) Uani d . 1.0 . .
H H3A 0.1993 0.5295 0.6999 0.055 Uiso calc R 1.0 A 1
H H3B 0.2108 0.4046 0.6285 0.055 Uiso calc R 1.0 A 1
C C4 0.36718(16) 0.5080(2) 0.66753(9) 0.0405(4) Uani d . 1.0 A .
C C5 0.43941(19) 0.4462(2) 0.61222(11) 0.0536(5) Uani d . 1.0 . .
H H5 0.4058 0.4003 0.5632 0.064 Uiso calc R 1.0 A .
C C6 0.5594(2) 0.4513(3) 0.62816(14) 0.0686(7) Uani d . 1.0 A .
H H6 0.6085 0.409 0.5898 0.082 Uiso calc R 1.0 . .
C C7 0.61023(19) 0.5173(3) 0.69946(15) 0.0676(7) Uani d . 1.0 . .
H H7 0.6936 0.5201 0.7098 0.081 Uiso calc R 1.0 A .
C C8 0.53927(19) 0.5793(3) 0.75562(13) 0.0575(5) Uani d . 1.0 A .
H H8 0.5733 0.6248 0.8047 0.069 Uiso calc R 1.0 . .
C C9 0.41810(17) 0.5741(2) 0.73922(10) 0.0453(4) Uani d . 1.0 . .
H H9 0.3689 0.6163 0.7775 0.054 Uiso calc R 1.0 A .
C C10 0.25958(16) 0.8305(2) 0.61523(10) 0.0433(4) Uani d . 1.0 . .
H H10A 0.2266 0.8655 0.6657 0.052 Uiso calc R 1.0 A 1
H H10B 0.3433 0.8017 0.6285 0.052 Uiso calc R 1.0 A 1
C C11 0.25086(14) 0.96291(19) 0.55417(9) 0.0346(3) Uani d . 1.0 A .
C C12 0.33628(15) 0.9813(2) 0.50036(10) 0.0409(4) Uani d . 1.0 . .
H H12 0.4013 0.9102 0.5025 0.049 Uiso calc R 1.0 A .
C C13 0.32817(16) 1.1026(2) 0.44311(11) 0.0465(4) Uani d . 1.0 A .
H H13 0.3878 1.1149 0.4068 0.056 Uiso calc R 1.0 . .
C C14 0.23351(17) 1.2048(2) 0.43926(12) 0.0506(5) Uani d . 1.0 . .
H H14 0.228 1.2885 0.4006 0.061 Uiso calc R 1.0 A .
C C15 0.14735(17) 1.1858(2) 0.49117(14) 0.0562(5) Uani d . 1.0 A .
H H15 0.0813 1.2551 0.4876 0.067 Uiso calc R 1.0 . .
C C16 0.15548(16) 1.0662(2) 0.54894(12) 0.0471(4) Uani d . 1.0 . .
H H16 0.0955 1.0549 0.5851 0.057 Uiso calc R 1.0 A .
S S21 -0.02217(4) 0.70704(5) 0.22527(2) 0.04040(13) Uani d . 1.0 . .
C C22 0.06082(13) 0.70317(17) 0.31569(8) 0.0285(3) Uani d . 1.0 . .
N N23 0.08205(14) 0.56820(17) 0.35533(9) 0.0399(3) Uani d . 1.0 . .
N N24 0.10761(14) 0.83586(17) 0.34881(9) 0.0384(3) Uani d . 1.0 . .
H H23A 0.0558(17) 0.479(3) 0.3316(12) 0.053(6) Uiso d . 1.0 . .
H H23B 0.1267(18) 0.568(3) 0.4017(13) 0.057(6) Uiso d . 1.0 . .
H H24B 0.0866(17) 0.926(3) 0.3286(12) 0.047(5) Uiso d . 1.0 . .
H H24A 0.1487(18) 0.831(2) 0.3938(13) 0.050(6) Uiso d . 1.0 . .

loop_
_atom_site_aniso_label
_atom_site_aniso_U_11
_atom_site_aniso_U_22
_atom_site_aniso_U_33
_atom_site_aniso_U_12
_atom_site_aniso_U_13
_atom_site_aniso_U_23
S1 0.0312(4) 0.0349(3) 0.0311(3) -0.0036(2) -0.0014(2) 0.00190(19)
O2 0.0428(8) 0.0432(8) 0.0256(8) -0.0008(6) -0.0011(6) -0.0007(6)
S1A 0.049(3) 0.0371(16) 0.037(2) 0.0032(14) 0.0022(15) 0.0018(12)
O2A 0.064(6) 0.047(5) 0.040(5) -0.008(4) -0.024(4) 0.002(4)
C3 0.0577(11) 0.0413(9) 0.0386(9) -0.0082(8) 0.0008(8) 0.0109(7)
C4 0.0582(10) 0.0324(8) 0.0318(8) 0.0014(7) 0.0096(7) 0.0090(6)
C5 0.0707(13) 0.0500(11) 0.0419(10) 0.0089(10) 0.0159(9) 0.0045(8)
C6 0.0819(16) 0.0693(15) 0.0592(13) 0.0266(12) 0.0331(12) 0.0212(11)
C7 0.0470(11) 0.0730(15) 0.0839(16) 0.0102(11) 0.0112(11) 0.0398(13)
C8 0.0622(12) 0.0522(12) 0.0559(11) 0.0063(10) -0.0085(10) 0.0115(10)
C9 0.0561(11) 0.0437(10) 0.0361(8) 0.0107(8) 0.0029(8) 0.0057(7)
C10 0.0525(10) 0.0403(9) 0.0349(8) -0.0090(8) -0.0092(7) 0.0025(7)
C11 0.0355(8) 0.0314(8) 0.0351(8) -0.0042(6) -0.0079(6) -0.0010(6)
C12 0.0348(8) 0.0376(9) 0.0492(9) 0.0031(7) -0.0018(7) 0.0014(7)
C13 0.0490(10) 0.0451(10) 0.0449(9) -0.0103(8) 0.0018(8) 0.0040(8)
C14 0.0564(11) 0.0340(9) 0.0570(11) -0.0099(8) -0.0205(9) 0.0118(8)
C15 0.0435(10) 0.0359(10) 0.0858(15) 0.0078(8) -0.0139(10) 0.0034(10)
C16 0.0380(9) 0.0431(10) 0.0603(11) 0.0011(8) 0.0047(8) -0.0053(9)
S21 0.0616(3) 0.0249(2) 0.0319(2) -0.00662(17) -0.01200(18) 0.00419(15)
C22 0.0313(7) 0.0271(7) 0.0273(7) 0.0006(6) 0.0048(6) -0.0013(6)
N23 0.0543(9) 0.0260(7) 0.0363(7) 0.0006(6) -0.0136(6) 0.0013(6)
N24 0.0525(9) 0.0279(7) 0.0331(7) -0.0033(6) -0.0061(6) -0.0016(6)

loop_
_atom_type_symbol
_atom_type_description
_atom_type_scat_dispersion_real
_atom_type_scat_dispersion_imag
_atom_type_scat_source
C C 0.0033 0.0016 'International Tables Vol C Tables 4.2.6.8 and 6.1.1.4'
H H 0.0000 0.0000 'International Tables Vol C Tables 4.2.6.8 and 6.1.1.4'
N N 0.0061 0.0033 'International Tables Vol C Tables 4.2.6.8 and 6.1.1.4'
O O 0.0106 0.0060 'International Tables Vol C Tables 4.2.6.8 and 6.1.1.4'
S S 0.1246 0.1234 'International Tables Vol C Tables 4.2.6.8 and 6.1.1.4'

loop_
_geom_angle_atom_site_label_1
_geom_angle_atom_site_label_2
_geom_angle_atom_site_label_3
_geom_angle
O2 S1 C10 104.54(9)
O2 S1 C3 106.09(9)
C10 S1 C3 98.62(8)
O2A S1A C3 97.5(4)
O2A S1A C10 100.4(4)
C3 S1A C10 92.22(17)
C4 C3 S1 116.10(12)
C4 C3 S1A 91.80(17)
S1 C3 S1A 28.96(12)
C4 C3 H3A 108.3
S1 C3 H3A 108.3
S1A C3 H3A 134.4
C4 C3 H3B 108.3
S1 C3 H3B 108.3
S1A C3 H3B 104.2
H3A C3 H3B 107.4
C5 C4 C9 119.12(18)
C5 C4 C3 120.42(17)
C9 C4 C3 120.39(16)
C6 C5 C4 120.0(2)
C6 C5 H5 120.0
C4 C5 H5 120.0
C5 C6 C7 120.9(2)
C5 C6 H6 119.6
C7 C6 H6 119.6
C8 C7 C6 119.9(2)
C8 C7 H7 120.1
C6 C7 H7 120.1
C9 C8 C7 119.0(2)
C9 C8 H8 120.5
C7 C8 H8 120.5
C8 C9 C4 121.05(18)
C8 C9 H9 119.5
C4 C9 H9 119.5
C11 C10 S1 109.57(11)
C11 C10 S1A 107.24(14)
S1 C10 S1A 28.12(12)
C11 C10 H10A 109.8
S1 C10 H10A 109.8
S1A C10 H10A 132.8
C11 C10 H10B 109.8
S1 C10 H10B 109.8
S1A C10 H10B 85.2
H10A C10 H10B 108.2
C12 C11 C16 118.64(16)
C12 C11 C10 120.43(15)
C16 C11 C10 120.90(16)
C11 C12 C13 120.75(16)
C11 C12 H12 119.6
C13 C12 H12 119.6
C14 C13 C12 119.81(18)
C14 C13 H13 120.1
C12 C13 H13 120.1
C15 C14 C13 119.89(17)
C15 C14 H14 120.1
C13 C14 H14 120.1
C14 C15 C16 120.62(17)
C14 C15 H15 119.7
C16 C15 H15 119.7
C15 C16 C11 120.27(18)
C15 C16 H16 119.9
C11 C16 H16 119.9
N23 C22 N24 117.76(14)
N23 C22 S21 121.09(12)
N24 C22 S21 121.15(12)
C22 N23 H23A 117.9(13)
C22 N23 H23B 119.8(14)
H23A N23 H23B 122.0(19)
C22 N24 H24B 119.6(13)
C22 N24 H24A 119.4(14)
H24B N24 H24A 120.2(19)

loop_
_geom_bond_atom_site_label_1
_geom_bond_atom_site_label_2
_geom_bond_distance
S1 O2 1.5110(16)
S1 C10 1.8066(17)
S1 C3 1.8411(18)
S1A O2A 1.496(10)
S1A C3 1.872(4)
S1A C10 1.965(4)
C3 C4 1.497(3)
C3 H3A 0.99
C3 H3B 0.99
C4 C5 1.383(2)
C4 C9 1.391(2)
C5 C6 1.370(3)
C5 H5 0.95
C6 C7 1.385(3)
C6 H6 0.95
C7 C8 1.385(3)
C7 H7 0.95
C8 C9 1.384(3)
C8 H8 0.95
C9 H9 0.95
C10 C11 1.503(2)
C10 H10A 0.99
C10 H10B 0.99
C11 C12 1.382(2)
C11 C16 1.388(2)
C12 C13 1.391(2)
C12 H12 0.95
C13 C14 1.376(3)
C13 H13 0.95
C14 C15 1.367(3)
C14 H14 0.95
C15 C16 1.386(3)
C15 H15 0.95
C16 H16 0.95
S21 C22 1.6999(15)
C22 N23 1.324(2)
C22 N24 1.335(2)
N23 H23A 0.89(2)
N23 H23B 0.88(2)
N24 H24B 0.85(2)
N24 H24A 0.85(2)

loop_
_geom_hbond_atom_site_label_D
_geom_hbond_atom_site_label_H
_geom_hbond_atom_site_label_A
_geom_hbond_site_symmetry_A
_geom_hbond_distance_DH
_geom_hbond_distance_HA
_geom_hbond_distance_DA
_geom_hbond_angle_DHA
N23 H23A S21 2_545 0.89(2) 2.49(2) 3.3679(15) 168.5(17)
N24 H24B S21 2 0.85(2) 2.61(2) 3.4671(16) 177.0(17)
N23 H23B O2 . 0.88(2) 1.96(2) 2.824(2) 166.(2)
N23 H23B O2A . 0.88(2) 2.10(2) 2.845(8) 141.1(18)
N23 H23B S1A . 0.88(2) 2.83(2) 3.699(4) 168.3(18)
N23 H23B S1 . 0.88(2) 2.97(2) 3.7724(15) 152.6(17)
N24 H24A O2 . 0.85(2) 2.58(2) 3.268(2) 139.8(18)

loop_
_geom_torsion_atom_site_label_1
_geom_torsion_atom_site_label_2
_geom_torsion_atom_site_label_3
_geom_torsion_atom_site_label_4
_geom_torsion
O2 S1 C3 C4 60.19(15)
C10 S1 C3 C4 -47.75(16)
O2 S1 C3 S1A 24.6(2)
C10 S1 C3 S1A -83.3(2)
O2A S1A C3 C4 175.4(4)
C10 S1A C3 C4 -83.84(18)
O2A S1A C3 S1 -36.1(4)
C10 S1A C3 S1 64.64(18)
S1 C3 C4 C5 -74.0(2)
S1A C3 C4 C5 -57.7(2)
S1 C3 C4 C9 103.02(17)
S1A C3 C4 C9 119.40(18)
C9 C4 C5 C6 -0.3(3)
C3 C4 C5 C6 176.74(18)
C4 C5 C6 C7 0.2(3)
C5 C6 C7 C8 0.0(3)
C6 C7 C8 C9 0.0(3)
C7 C8 C9 C4 -0.1(3)
C5 C4 C9 C8 0.3(3)
C3 C4 C9 C8 -176.80(17)
O2 S1 C10 C11 57.42(15)
C3 S1 C10 C11 166.62(13)
O2 S1 C10 S1A -32.7(2)
C3 S1 C10 S1A 76.5(2)
O2A S1A C10 C11 -72.4(4)
C3 S1A C10 C11 -170.49(16)
O2A S1A C10 S1 27.0(4)
C3 S1A C10 S1 -71.1(2)
S1 C10 C11 C12 -92.81(16)
S1A C10 C11 C12 -63.2(2)
S1 C10 C11 C16 85.23(18)
S1A C10 C11 C16 114.8(2)
C16 C11 C12 C13 1.2(2)
C10 C11 C12 C13 179.33(15)
C11 C12 C13 C14 -0.7(3)
C12 C13 C14 C15 -0.6(3)
C13 C14 C15 C16 1.3(3)
C14 C15 C16 C11 -0.7(3)
C12 C11 C16 C15 -0.5(3)
C10 C11 C16 C15 -178.63(16)
